data_4133073
loop_
_publ_author_name
'Collins, Lee R.'
'van Gastel, Maurice'
'Neese, Frank'
'F\"urstner, Alois'

_publ_section_title
;
 Enhanced Electrophilicity of Heterobimetallic Bi-Rh Paddlewheel Carbene
 Complexes: A Combined Experimental, Spectroscopic, and Computational
 Study.
;
_journal_issue 40
_journal_name_full 'Journal of the American Chemical Society'
_journal_page_first 13042
_journal_page_last 13055
_journal_paper_doi 10.1021/jacs.8b08384
_journal_volume 140
_journal_year 2018
_chemical_absolute_configuration ad
_chemical_formula_moiety 'C32 H41.44 Bi O9 Rh'
_chemical_formula_sum 'C32 H41.44 Bi O9 Rh'
_chemical_formula_weight 881.98
_chemical_name_systematic
;
 bis(mu2-2,2,2',2'-tetramethyl-1,3-benzenedipropanoato-O,O')-aqua-rhodium-
 bismuth
;
_chemical_properties_physical 'air-sensitive, heat-sensitive'
_space_group_crystal_system monoclinic
_space_group_IT_number 7
_space_group_name_Hall 'P -2yc'
_space_group_name_H-M_alt 'P 1 c 1'
_atom_sites_solution_hydrogens geom
_atom_sites_solution_primary direct
_atom_sites_solution_secondary difmap
_audit_block_code COM-CA-100-01_10508_RG_100_K
_audit_creation_date 2017-02-16
_audit_creation_method SHELXL-2018/1
_cell_angle_alpha 90
_cell_angle_beta 92.199(2)
_cell_angle_gamma 90
_cell_formula_units_Z 2
_cell_length_a 6.5384(7)
_cell_length_b 19.201(2)
_cell_length_c 12.6755(14)
_cell_measurement_reflns_used 9920
_cell_measurement_temperature 100(2)
_cell_measurement_theta_max 31.0895
_cell_measurement_theta_min 2.6621
_cell_volume 1590.2(3)
_computing_cell_refinement 'SAINT software (Bruker AXS, 2004)'
_computing_data_collection 'APEX2 (Bruker AXS, 2005-2013)'
_computing_data_reduction 'SAINT software (Bruker AXS, 2004)'
_computing_molecular_graphics 'DIAMOND (Crystal Impact GbR, 1997-2014)'
_computing_structure_refinement 'SHELXL (G. M. Sheldrick, 2015)'
_computing_structure_solution 'SHELXT (G. M. Sheldrick, 2015)'
_diffrn_ambient_temperature 100(2)
_diffrn_detector_area_resol_mean 66.67
_diffrn_measured_fraction_theta_full 0.998
_diffrn_measured_fraction_theta_max 0.997
_diffrn_measurement_device_type 'Bruker-AXS Kappa Mach3 APEX-II'
_diffrn_measurement_method 'CCD \f- and \w-scans'
_diffrn_radiation_monochromator 'Incoatec Helios mirrors'
_diffrn_radiation_source 1\mS
_diffrn_radiation_type Mo-K\a
_diffrn_radiation_wavelength 0.71073
_diffrn_reflns_av_R_equivalents 0.0512
_diffrn_reflns_av_unetI/netI 0.0486
_diffrn_reflns_Laue_measured_fraction_full 0.998
_diffrn_reflns_Laue_measured_fraction_max 0.997
_diffrn_reflns_limit_h_max 9
_diffrn_reflns_limit_h_min -9
_diffrn_reflns_limit_k_max 28
_diffrn_reflns_limit_k_min -28
_diffrn_reflns_limit_l_max 18
_diffrn_reflns_limit_l_min -18
_diffrn_reflns_number 44832
_diffrn_reflns_point_group_measured_fraction_full 0.998
_diffrn_reflns_point_group_measured_fraction_max 0.997
_diffrn_reflns_theta_full 25.242
_diffrn_reflns_theta_max 31.425
_diffrn_reflns_theta_min 1.060
_exptl_absorpt_coefficient_mu 6.097
_exptl_absorpt_correction_T_max 0.90053
_exptl_absorpt_correction_T_min 0.62391
_exptl_absorpt_correction_type gaussian
_exptl_absorpt_process_details 'SADABS (Bruker AXS, 2014/5)'
_exptl_crystal_colour light-yellow
_exptl_crystal_density_diffrn 1.842
_exptl_crystal_description prism
_exptl_crystal_F_000 867
_exptl_crystal_recrystallization_method 'Re-crystallisation from solvent:  dichloromethane'
_exptl_crystal_size_max 0.103
_exptl_crystal_size_mid 0.062
_exptl_crystal_size_min 0.023
_refine_diff_density_max 1.721
_refine_diff_density_min -3.904
_refine_diff_density_rms 0.159
_refine_ls_abs_structure_details
;
 Flack x determined using 4265 quotients [(I+)-(I-)]/[(I+)+(I-)]
 (Parsons, Flack and Wagner, Acta Cryst. B69 (2013) 249-259).
;
_refine_ls_abs_structure_Flack -0.006(3)
_refine_ls_extinction_method none
_refine_ls_goodness_of_fit_ref 1.223
_refine_ls_hydrogen_treatment mixed
_refine_ls_matrix_type full
_refine_ls_number_parameters 469
_refine_ls_number_reflns 10470
_refine_ls_number_restraints 51
_refine_ls_restrained_S_all 1.222
_refine_ls_R_factor_all 0.0476
_refine_ls_R_factor_gt 0.0418
_refine_ls_shift/su_max 0.001
_refine_ls_shift/su_mean 0.000
_refine_ls_structure_factor_coef Fsqd
_refine_ls_weighting_details 'w=1/[\s^2^(Fo^2^)+7.3772P] where P=(Fo^2^+2Fc^2^)/3'
_refine_ls_weighting_scheme calc
_refine_ls_wR_factor_gt 0.0872
_refine_ls_wR_factor_ref 0.0887
_reflns_Friedel_coverage 0.995
_reflns_Friedel_fraction_full 0.999
_reflns_Friedel_fraction_max 0.997
_reflns_number_gt 9690
_reflns_number_total 10470
_reflns_threshold_expression 'I > 2\s(I)'
_cod_data_source_file ja8b08384_si_002.cif
_cod_data_source_block BiRhesp2H20
_cod_original_sg_symbol_H-M 'P c'
_cod_database_code 4133073
_shelx_shelxl_version_number 2018/1
_shelx_space_group_comment
;
The symmetry employed for this shelxl refinement is uniquely defined
by the following loop, which should always be used as a source of
symmetry information in preference to the above space-group names.
They are only intended as comments.
;
_shelx_estimated_absorpt_t_min 0.572
_shelx_estimated_absorpt_t_max 0.872

loop_
_space_group_symop_operation_xyz
'x, y, z'
'x, -y, z+1/2'

loop_
_atom_site_label
_atom_site_type_symbol
_atom_site_fract_x
_atom_site_fract_y
_atom_site_fract_z
_atom_site_U_iso_or_equiv
_atom_site_adp_type
_atom_site_occupancy
_atom_site_site_symmetry_order
_atom_site_calc_flag
_atom_site_refinement_flags_posn
_atom_site_refinement_flags_adp
_atom_site_refinement_flags_occupancy
_atom_site_disorder_assembly
_atom_site_disorder_group
C2 C 1.1387(14) 0.6998(5) 0.8101(7) 0.0186(18) Uani 1 1 d . . . . .
C3 C 1.1234(17) 0.7676(5) 0.8750(8) 0.027(2) Uani 1 1 d . . . . .
H3A H 0.977148 0.780276 0.879313 0.032 Uiso 1 1 calc R U . . .
H3B H 1.177284 0.758518 0.947714 0.032 Uiso 1 1 calc R U . . .
C4 C 1.2368(16) 0.8289(5) 0.8310(7) 0.0231(19) Uani 1 1 d . . . . .
C5 C 1.4383(19) 0.8424(5) 0.8564(9) 0.031(2) Uani 1 1 d . . . . .
H5 H 1.511491 0.812326 0.903812 0.038 Uiso 1 1 calc R U . . .
C6 C 1.537(2) 0.8989(6) 0.8143(9) 0.038(3) Uani 1 1 d . . . . .
H6 H 1.677286 0.907276 0.832448 0.045 Uiso 1 1 calc R U . . .
C7 C 1.4304(18) 0.9435(5) 0.7452(8) 0.031(2) Uani 1 1 d . . . . .
H7 H 1.497809 0.982767 0.717216 0.037 Uiso 1 1 calc R U . . .
C8 C 1.2280(16) 0.9311(5) 0.7171(8) 0.0234(19) Uani 1 1 d . . . . .
C9 C 1.1325(16) 0.8745(5) 0.7613(7) 0.0228(19) Uani 1 1 d . . . . .
H9 H 0.991985 0.866256 0.743875 0.027 Uiso 1 1 calc R U . . .
C10 C 1.1092(17) 0.9777(5) 0.6403(8) 0.025(2) Uani 1 1 d . . . . .
H10A H 1.160304 1.026001 0.649097 0.030 Uiso 1 1 calc R U . . .
H10B H 0.963536 0.977488 0.658922 0.030 Uiso 1 1 calc R U . . .
C11 C 1.1223(13) 0.9571(5) 0.5232(7) 0.0171(17) Uani 1 1 d . . . . .
C12 C 0.9941(18) 0.6448(6) 0.8531(10) 0.036(3) Uani 1 1 d . . . . .
H12A H 0.853153 0.662198 0.847900 0.055 Uiso 1 1 calc R U . . .
H12B H 1.032306 0.635223 0.927228 0.055 Uiso 1 1 calc R U . . .
H12C H 1.004347 0.601905 0.811849 0.055 Uiso 1 1 calc R U . . .
C13 C 1.3547(16) 0.6711(6) 0.8159(9) 0.029(2) Uani 1 1 d . . . . .
H13A H 1.389162 0.656002 0.888222 0.044 Uiso 1 1 calc R U . . .
H13B H 1.450553 0.707433 0.795263 0.044 Uiso 1 1 calc R U . . .
H13C H 1.364047 0.631331 0.767825 0.044 Uiso 1 1 calc R U . . .
C14 C 1.3366(17) 0.9685(7) 0.4865(10) 0.034(3) Uani 1 1 d . . . . .
H14A H 1.431979 0.938390 0.526857 0.051 Uiso 1 1 calc R U . . .
H14B H 1.375501 1.017338 0.497635 0.051 Uiso 1 1 calc R U . . .
H14C H 1.341552 0.957238 0.411259 0.051 Uiso 1 1 calc R U . . .
C15 C 0.9684(18) 1.0006(6) 0.4582(9) 0.033(2) Uani 1 1 d . . . . .
H15A H 0.984944 0.991481 0.382896 0.049 Uiso 1 1 calc R U . . .
H15B H 0.992196 1.050128 0.472668 0.049 Uiso 1 1 calc R U . . .
H15C H 0.829217 0.988119 0.477133 0.049 Uiso 1 1 calc R U . . .
C18 C 0.6369(14) 0.7970(5) 0.1944(7) 0.0175(17) Uani 1 1 d . . . . .
C19 C 0.6223(16) 0.7297(5) 0.1279(8) 0.025(2) Uani 1 1 d . . . . .
H19A H 0.552976 0.740879 0.059235 0.030 Uiso 1 1 calc R U . . .
H19B H 0.762877 0.714148 0.113483 0.030 Uiso 1 1 calc R U . . .
C20 C 0.5104(15) 0.6698(5) 0.1770(7) 0.0208(18) Uani 1 1 d . . . . .
C21 C 0.3026(16) 0.6588(6) 0.1569(8) 0.025(2) Uani 1 1 d . . . . .
H21 H 0.227798 0.689813 0.111520 0.030 Uiso 1 1 calc R U . . .
C22 C 0.2018(16) 0.6027(5) 0.2025(8) 0.026(2) Uani 1 1 d . . . . .
H22 H 0.060105 0.595304 0.187246 0.031 Uiso 1 1 calc R U . . .
C23 C 0.3097(16) 0.5578(5) 0.2703(8) 0.0248(19) Uani 1 1 d . . . . .
H23 H 0.240231 0.520399 0.302449 0.030 Uiso 1 1 calc R U . . .
C24 C 0.5165(15) 0.5669(5) 0.2913(7) 0.0212(18) Uani 1 1 d . . . . .
C25 C 0.6149(15) 0.6237(5) 0.2451(7) 0.0201(18) Uani 1 1 d . . . . .
H25 H 0.756597 0.630932 0.260705 0.024 Uiso 1 1 calc R U . . .
C26 C 0.6375(16) 0.5190(5) 0.3634(8) 0.0220(19) Uani 1 1 d . . . . .
H26A H 0.777345 0.514683 0.336816 0.026 Uiso 1 1 calc R U . . .
H26B H 0.573782 0.472291 0.359834 0.026 Uiso 1 1 calc R U . . .
C27 C 0.6547(13) 0.5419(5) 0.4804(8) 0.0174(17) Uani 1 1 d . . . . .
C28 C 0.7722(18) 0.8489(6) 0.1384(10) 0.033(2) Uani 1 1 d . . . . .
H28A H 0.706780 0.861784 0.070347 0.049 Uiso 1 1 calc R U . . .
H28B H 0.905654 0.827621 0.126758 0.049 Uiso 1 1 calc R U . . .
H28C H 0.791036 0.890660 0.182198 0.049 Uiso 1 1 calc R U . . .
C29 C 0.4264(15) 0.8289(6) 0.2078(10) 0.030(2) Uani 1 1 d . . . . .
H29A H 0.338952 0.795371 0.243113 0.045 Uiso 1 1 calc R U . . .
H29B H 0.364863 0.840499 0.138324 0.045 Uiso 1 1 calc R U . . .
H29C H 0.439781 0.871240 0.250624 0.045 Uiso 1 1 calc R U . . .
C30 C 0.4460(16) 0.5411(6) 0.5294(9) 0.030(2) Uani 1 1 d . . . . .
H30A H 0.457815 0.560535 0.600858 0.044 Uiso 1 1 calc R U . . .
H30B H 0.395984 0.493054 0.532740 0.044 Uiso 1 1 calc R U . . .
H30C H 0.349663 0.569149 0.486192 0.044 Uiso 1 1 calc R U . . .
C31 C 0.7983(17) 0.4917(6) 0.5405(9) 0.031(2) Uani 1 1 d . . . . .
H31A H 0.816024 0.506978 0.614081 0.047 Uiso 1 1 calc R U . . .
H31B H 0.931568 0.491171 0.507650 0.047 Uiso 1 1 calc R U . . .
H31C H 0.739502 0.444753 0.538411 0.047 Uiso 1 1 calc R U . . .
C1A C 1.0853(18) 0.7131(6) 0.6918(10) 0.011(2) Uani 0.7183(12) 1 d . U P A 1
C16A C 1.0739(19) 0.8785(7) 0.5076(10) 0.011(2) Uani 0.7183(12) 1 d . U P A 1
C17A C 0.762(2) 0.7760(6) 0.2912(11) 0.010(2) Uani 0.7183(12) 1 d . U P A 1
C32A C 0.7659(19) 0.6109(7) 0.4798(10) 0.013(2) Uani 0.7183(12) 1 d . U P A 1
Bi1A Bi 1.12318(4) 0.71867(2) 0.44029(3) 0.01090(9) Uani 0.7183(12) 1 d . . P A 1
O1A O 0.9077(12) 0.7358(4) 0.6711(6) 0.0119(15) Uani 0.7183(12) 1 d . . P A 1
O2A O 1.2188(13) 0.7016(5) 0.6240(7) 0.0179(18) Uani 0.7183(12) 1 d . . P A 1
O3A O 0.9011(12) 0.8598(4) 0.5334(7) 0.0123(16) Uani 0.7183(12) 1 d . . P A 1
O4A O 1.2100(12) 0.8391(5) 0.4725(7) 0.0140(16) Uani 0.7183(12) 1 d . U P A 1
O5A O 0.9364(13) 0.7530(5) 0.2844(7) 0.0162(17) Uani 0.7183(12) 1 d . . P A 1
O6A O 0.6665(13) 0.7840(5) 0.3805(6) 0.0129(15) Uani 0.7183(12) 1 d . U P A 1
O7A O 0.9436(14) 0.6122(5) 0.4409(7) 0.0174(17) Uani 0.7183(12) 1 d . . P A 1
O8A O 0.6718(13) 0.6625(5) 0.5159(6) 0.0123(16) Uani 0.7183(12) 1 d . U P A 1
O9A O 0.5220(12) 0.7980(4) 0.6020(6) 0.0140(16) Uani 0.7183(12) 1 d . U P A 1
H9AA H 0.535927 0.843789 0.622208 0.021 Uiso 0.7183(12) 1 d R U P A 1
H9AB H 0.413255 0.794643 0.563216 0.021 Uiso 0.7183(12) 1 d R U P A 1
Rh1A Rh 0.80011(12) 0.75930(5) 0.52316(7) 0.00888(16) Uani 0.7183(12) 1 d . . P A 1
C1B C 1.021(6) 0.724(2) 0.710(3) 0.020(7) Uiso 0.2817(12) 1 d . . P A 2
C16B C 1.003(6) 0.8850(19) 0.526(3) 0.019(7) Uiso 0.2817(12) 1 d . . P A 2
C17B C 0.707(5) 0.7813(16) 0.316(2) 0.005(5) Uiso 0.2817(12) 1 d . . P A 2
C32B C 0.712(4) 0.621(2) 0.502(3) 0.022(8) Uiso 0.2817(12) 1 d D . P A 2
Bi1B Bi 0.65026(14) 0.78000(7) 0.56567(8) 0.0128(3) Uani 0.2817(12) 1 d . . P A 2
O1B O 0.842(3) 0.7442(12) 0.7203(19) 0.016(4) Uiso 0.2817(12) 1 d . . P A 2
O2B O 1.118(4) 0.7164(15) 0.631(2) 0.023(5) Uiso 0.2817(12) 1 d . . P A 2
O3B O 0.830(3) 0.8881(12) 0.5540(17) 0.015(4) Uiso 0.2817(12) 1 d . . P A 2
O4B O 1.101(3) 0.8354(12) 0.4999(17) 0.014(4) Uiso 0.2817(12) 1 d . . P A 2
O5B O 0.559(4) 0.7922(14) 0.382(2) 0.024(5) Uiso 0.2817(12) 1 d . . P A 2
O6B O 0.874(4) 0.7617(14) 0.338(2) 0.027(6) Uiso 0.2817(12) 1 d . . P A 2
O7B O 0.567(4) 0.6609(13) 0.5325(19) 0.020(5) Uiso 0.2817(12) 1 d D . P A 2
O8B O 0.887(4) 0.6425(16) 0.474(2) 0.029(6) Uiso 0.2817(12) 1 d D . P A 2
O9B O 1.270(5) 0.7211(16) 0.424(2) 0.032(8) Uiso 0.2817(12) 1 d . . P A 2
Rh1B Rh 0.9801(4) 0.7396(2) 0.4861(2) 0.0167(5) Uani 0.2817(12) 1 d . . P A 2

loop_
_atom_site_aniso_label
_atom_site_aniso_U_11
_atom_site_aniso_U_22
_atom_site_aniso_U_33
_atom_site_aniso_U_23
_atom_site_aniso_U_13
_atom_site_aniso_U_12
C2 0.021(4) 0.018(4) 0.017(4) 0.006(3) -0.002(3) 0.000(3)
C3 0.044(6) 0.018(5) 0.019(4) 0.008(4) 0.008(4) 0.011(4)
C4 0.040(5) 0.016(4) 0.013(4) -0.002(3) 0.002(4) 0.004(4)
C5 0.052(6) 0.019(5) 0.022(5) -0.002(4) -0.014(4) 0.000(4)
C6 0.052(7) 0.034(6) 0.026(5) -0.005(5) -0.021(5) -0.007(5)
C7 0.051(6) 0.016(4) 0.024(5) -0.001(4) -0.008(4) -0.006(4)
C8 0.036(5) 0.014(4) 0.020(4) -0.006(3) 0.001(4) 0.004(4)
C9 0.037(5) 0.018(4) 0.014(4) -0.001(3) 0.007(4) 0.008(4)
C10 0.040(5) 0.013(4) 0.023(5) 0.002(4) 0.005(4) 0.008(4)
C11 0.019(4) 0.012(4) 0.021(4) 0.002(3) 0.002(3) -0.001(3)
C12 0.041(6) 0.025(6) 0.044(7) 0.019(5) 0.012(5) 0.001(5)
C13 0.027(5) 0.023(5) 0.037(6) -0.002(4) 0.001(4) 0.006(4)
C14 0.027(5) 0.044(7) 0.032(6) 0.007(5) 0.008(4) -0.004(5)
C15 0.039(6) 0.029(6) 0.030(6) 0.016(5) 0.007(5) 0.008(4)
C18 0.022(4) 0.015(4) 0.015(4) 0.006(3) -0.002(3) -0.001(3)
C19 0.033(5) 0.024(5) 0.020(4) 0.002(4) 0.007(4) 0.006(4)
C20 0.034(5) 0.014(4) 0.015(4) -0.002(3) 0.004(3) 0.003(4)
C21 0.029(5) 0.024(5) 0.022(5) -0.002(4) -0.005(4) 0.002(4)
C22 0.027(5) 0.020(5) 0.029(5) -0.005(4) -0.001(4) -0.005(4)
C23 0.031(5) 0.018(4) 0.025(5) -0.005(4) 0.003(4) -0.002(4)
C24 0.032(5) 0.015(4) 0.018(4) 0.000(3) 0.002(4) 0.001(3)
C25 0.024(4) 0.018(4) 0.019(4) -0.001(3) 0.007(3) 0.004(3)
C26 0.033(5) 0.016(4) 0.018(4) 0.000(3) 0.009(4) 0.005(4)
C27 0.016(4) 0.015(4) 0.022(4) 0.002(3) 0.002(3) 0.001(3)
C28 0.036(6) 0.022(5) 0.040(6) 0.012(5) 0.008(5) -0.004(4)
C29 0.020(4) 0.027(5) 0.043(6) -0.004(5) 0.001(4) 0.005(4)
C30 0.026(5) 0.038(6) 0.026(5) 0.001(4) 0.010(4) 0.003(4)
C31 0.034(5) 0.030(5) 0.031(6) 0.012(4) 0.003(4) 0.010(4)
C1A 0.012(2) 0.011(2) 0.012(2) 0.0001(14) 0.0005(14) 0.0002(14)
C16A 0.012(2) 0.011(2) 0.011(2) 0.0010(14) 0.0006(14) 0.0000(14)
C17A 0.010(3) 0.010(3) 0.011(3) -0.0002(14) 0.0002(14) -0.0002(14)
C32A 0.013(2) 0.014(3) 0.013(2) 0.0011(14) 0.0004(14) 0.0008(14)
Bi1A 0.01026(15) 0.01098(17) 0.01145(15) -0.0013(2) 0.00023(11) 0.0019(2)
O1A 0.013(3) 0.014(4) 0.008(3) 0.000(3) 0.000(3) 0.005(3)
O2A 0.012(4) 0.025(5) 0.016(4) 0.001(3) -0.002(3) 0.008(3)
O3A 0.009(3) 0.008(3) 0.020(4) -0.003(3) -0.004(3) 0.000(3)
O4A 0.0121(19) 0.015(2) 0.015(2) 0.0005(13) -0.0017(13) 0.0020(13)
O5A 0.012(4) 0.018(4) 0.018(4) 0.003(3) 0.000(3) 0.002(3)
O6A 0.0133(18) 0.0130(19) 0.0124(19) -0.0002(13) -0.0003(13) 0.0005(13)
O7A 0.019(4) 0.017(4) 0.017(4) -0.002(3) 0.000(3) 0.003(3)
O8A 0.0132(19) 0.012(2) 0.0113(19) 0.0002(13) 0.0021(13) -0.0004(13)
O9A 0.016(3) 0.010(2) 0.016(3) -0.003(2) 0.003(2) -0.001(2)
Rh1A 0.0109(3) 0.0067(4) 0.0090(4) -0.0001(3) 0.0001(3) 0.0016(3)
Bi1B 0.0143(5) 0.0119(5) 0.0123(5) -0.0006(4) -0.0004(4) -0.0007(4)
Rh1B 0.0203(11) 0.0159(11) 0.0139(11) 0.0012(9) -0.0022(9) 0.0010(9)

loop_
_atom_type_symbol
_atom_type_description
_atom_type_scat_dispersion_real
_atom_type_scat_dispersion_imag
_atom_type_scat_source
C C 0.0033 0.0016 'International Tables Vol C Tables 4.2.6.8 and 6.1.1.4'
H H 0.0000 0.0000 'International Tables Vol C Tables 4.2.6.8 and 6.1.1.4'
Bi Bi -4.1077 10.2566 'International Tables Vol C Tables 4.2.6.8 and 6.1.1.4'
O O 0.0106 0.0060 'International Tables Vol C Tables 4.2.6.8 and 6.1.1.4'
Rh Rh -1.1178 0.9187 'International Tables Vol C Tables 4.2.6.8 and 6.1.1.4'

loop_
_exptl_crystal_face_index_h
_exptl_crystal_face_index_k
_exptl_crystal_face_index_l
_exptl_crystal_face_perp_dist
-1.00 0.00 0.00 0.0500
1.00 0.00 0.00 0.0500
0.00 -1.00 0.00 0.0200
0.00 1.00 0.00 0.0100
0.00 -1.00 -1.00 0.0100
0.00 1.00 1.00 0.0100

loop_
_geom_angle_atom_site_label_1
_geom_angle_atom_site_label_2
_geom_angle_atom_site_label_3
_geom_angle
C13 C2 C12 108.6(9)
C13 C2 C1B 126.1(17)
C12 C2 C1B 101.9(16)
C13 C2 C3 111.1(8)
C12 C2 C3 109.7(8)
C1B C2 C3 98.3(16)
C13 C2 C1A 106.4(9)
C12 C2 C1A 109.9(9)
C3 C2 C1A 111.1(8)
C4 C3 C2 114.7(8)
C5 C4 C9 118.0(10)
C5 C4 C3 123.0(9)
C9 C4 C3 119.0(10)
C4 C5 C6 121.3(10)
C5 C6 C7 119.7(11)
C8 C7 C6 120.7(11)
C7 C8 C9 118.3(10)
C7 C8 C10 121.9(9)
C9 C8 C10 119.8(9)
C8 C9 C4 122.0(10)
C8 C10 C11 114.9(8)
C14 C11 C15 110.8(8)
C14 C11 C10 110.2(8)
C15 C11 C10 108.7(8)
C14 C11 C16A 106.8(9)
C15 C11 C16A 109.7(9)
C10 C11 C16A 110.7(8)
C14 C11 C16B 126.5(17)
C15 C11 C16B 100.1(15)
C10 C11 C16B 99.0(15)
C17A C18 C29 118.8(9)
C17A C18 C28 104.5(9)
C29 C18 C28 109.4(9)
C17A C18 C19 103.9(8)
C29 C18 C19 111.1(8)
C28 C18 C19 108.5(8)
C29 C18 C17B 101.2(14)
C28 C18 C17B 114.5(13)
C19 C18 C17B 111.9(13)
C20 C19 C18 115.7(8)
C21 C20 C25 118.0(9)
C21 C20 C19 121.8(9)
C25 C20 C19 120.3(9)
C20 C21 C22 120.9(10)
C23 C22 C21 119.8(9)
C24 C23 C22 120.7(10)
C23 C24 C25 118.6(9)
C23 C24 C26 122.0(9)
C25 C24 C26 119.3(9)
C20 C25 C24 121.9(9)
C24 C26 C27 115.3(8)
C32A C27 C30 116.7(9)
C32A C27 C31 105.6(8)
C30 C27 C31 109.5(8)
C32A C27 C26 105.2(8)
C30 C27 C26 110.8(8)
C31 C27 C26 108.6(8)
C30 C27 C32B 98.5(11)
C31 C27 C32B 112.4(15)
C26 C27 C32B 116.5(15)
O1A C1A O2A 125.0(11)
O1A C1A C2 115.5(11)
O2A C1A C2 119.5(10)
O3A C16A O4A 125.6(12)
O3A C16A C11 115.5(11)
O4A C16A C11 119.0(10)
O5A C17A O6A 124.8(12)
O5A C17A C18 121.0(12)
O6A C17A C18 114.2(11)
O8A C32A O7A 126.0(12)
O8A C32A C27 116.5(11)
O7A C32A C27 117.5(11)
O7A Bi1A O5A 90.2(3)
O7A Bi1A O2A 89.4(3)
O5A Bi1A O2A 161.3(3)
O7A Bi1A O4A 160.9(3)
O5A Bi1A O4A 89.1(3)
O2A Bi1A O4A 85.2(3)
O7A Bi1A Rh1A 80.9(2)
O5A Bi1A Rh1A 81.3(2)
O2A Bi1A Rh1A 80.2(2)
O4A Bi1A Rh1A 80.1(2)
C1A O1A Rh1A 123.7(8)
C1A O2A Bi1A 118.1(7)
C16A O3A Rh1A 123.5(8)
C16A O4A Bi1A 118.0(8)
C17A O5A Bi1A 119.3(9)
C17A O6A Rh1A 122.3(8)
C32A O7A Bi1A 118.5(8)
C32A O8A Rh1A 121.8(8)
O1A Rh1A O6A 174.7(3)
O1A Rh1A O8A 88.1(3)
O6A Rh1A O8A 90.6(3)
O1A Rh1A O3A 93.0(3)
O6A Rh1A O3A 87.9(3)
O8A Rh1A O3A 174.5(3)
O1A Rh1A O9A 85.4(3)
O6A Rh1A O9A 89.5(3)
O8A Rh1A O9A 89.0(3)
O3A Rh1A O9A 85.7(3)
O1A Rh1A Bi1A 92.9(2)
O6A Rh1A Bi1A 92.3(2)
O8A Rh1A Bi1A 92.8(2)
O3A Rh1A Bi1A 92.6(2)
O9A Rh1A Bi1A 177.5(2)
O2B C1B O1B 130(4)
O2B C1B C2 113(3)
O1B C1B C2 117(3)
O4B C16B O3B 130(4)
O4B C16B C11 115(3)
O3B C16B C11 116(3)
O6B C17B O5B 127(3)
O6B C17B C18 121(3)
O5B C17B C18 113(2)
O8B C32B O7B 125(4)
O8B C32B C27 118(3)
O7B C32B C27 117(2)
O7B Bi1B O1B 88.7(8)
O7B Bi1B O3B 158.5(8)
O1B Bi1B O3B 93.2(8)
O7B Bi1B O5B 82.8(9)
O1B Bi1B O5B 158.5(9)
O3B Bi1B O5B 87.7(8)
O7B Bi1B Rh1B 80.1(6)
O1B Bi1B Rh1B 79.0(6)
O3B Bi1B Rh1B 79.2(6)
O5B Bi1B Rh1B 80.1(7)
C1B O1B Bi1B 118(2)
C1B O2B Rh1B 119(3)
C16B O3B Bi1B 117(2)
C16B O4B Rh1B 123(3)
C17B O5B Bi1B 115.9(19)
C17B O6B Rh1B 125(3)
C32B O7B Bi1B 117(2)
C32B O8B Rh1B 124(3)
O8B Rh1B O4B 174.9(10)
O8B Rh1B O6B 91.8(12)
O4B Rh1B O6B 90.5(10)
O8B Rh1B O2B 89.4(11)
O4B Rh1B O2B 87.9(10)
O6B Rh1B O2B 174.2(11)
O8B Rh1B O9B 95.2(12)
O4B Rh1B O9B 80.4(10)
O6B Rh1B O9B 88.3(12)
O2B Rh1B O9B 85.9(12)
O8B Rh1B Bi1B 93.2(9)
O4B Rh1B Bi1B 91.2(6)
O6B Rh1B Bi1B 92.2(8)
O2B Rh1B Bi1B 93.5(8)
O9B Rh1B Bi1B 171.6(9)

loop_
_geom_bond_atom_site_label_1
_geom_bond_atom_site_label_2
_geom_bond_distance
C2 C13 1.515(13)
C2 C12 1.531(14)
C2 C1B 1.53(4)
C2 C3 1.546(14)
C2 C1A 1.548(15)
C3 C4 1.508(14)
C4 C5 1.369(15)
C4 C9 1.403(14)
C5 C6 1.379(17)
C6 C7 1.393(16)
C7 C8 1.377(15)
C8 C9 1.383(14)
C8 C10 1.515(14)
C10 C11 1.542(13)
C11 C14 1.509(14)
C11 C15 1.525(14)
C11 C16A 1.554(15)
C11 C16B 1.59(4)
C18 C17A 1.502(15)
C18 C29 1.522(13)
C18 C28 1.525(14)
C18 C19 1.544(14)
C18 C17B 1.62(3)
C19 C20 1.510(14)
C20 C21 1.389(14)
C20 C25 1.397(13)
C21 C22 1.400(15)
C22 C23 1.390(15)
C23 C24 1.379(14)
C24 C25 1.405(13)
C24 C26 1.500(14)
C26 C27 1.546(14)
C27 C32A 1.511(16)
C27 C30 1.521(13)
C27 C31 1.529(13)
C27 C32B 1.59(4)
C1A O1A 1.259(14)
C1A O2A 1.267(15)
C16A O3A 1.241(14)
C16A O4A 1.262(15)
C17A O5A 1.231(16)
C17A O6A 1.321(16)
C32A O8A 1.261(15)
C32A O7A 1.280(15)
Bi1A O7A 2.358(9)
Bi1A O5A 2.376(9)
Bi1A O2A 2.410(9)
Bi1A O4A 2.412(9)
Bi1A Rh1A 2.5189(10)
O1A Rh1A 2.028(8)
O3A Rh1A 2.042(8)
O6A Rh1A 2.034(8)
O8A Rh1A 2.040(8)
O9A Rh1A 2.235(8)
C1B O2B 1.22(4)
C1B O1B 1.24(4)
C16B O4B 1.20(4)
C16B O3B 1.20(5)
C17B O6B 1.18(4)
C17B O5B 1.32(4)
C32B O8B 1.28(3)
C32B O7B 1.29(3)
Bi1B O7B 2.38(3)
Bi1B O1B 2.39(2)
Bi1B O3B 2.39(2)
Bi1B O5B 2.39(3)
Bi1B Rh1B 2.537(3)
O2B Rh1B 2.06(3)
O4B Rh1B 2.01(2)
O6B Rh1B 2.02(3)
O8B Rh1B 1.97(3)
O9B Rh1B 2.11(3)
